data_4100431
loop_
_publ_author_name
'Akasaka, Takeshi'

_journal_name_full 'Journal of the American Chemical Society'
_journal_year 2005
_chemical_formula_sum 'C120 H46 Ce2 S6 Si2'
_chemical_formula_weight 2016.35
_space_group_IT_number 19
_symmetry_cell_setting orthorhombic
_symmetry_space_group_name_Hall 'P 2ac 2ab'
_symmetry_space_group_name_H-M 'P 21 21 21'
_cell_angle_alpha 90.00
_cell_angle_beta 90.00
_cell_angle_gamma 90.00
_cell_formula_units_Z 4
_cell_length_a 11.2325(6)
_cell_length_b 23.7339(13)
_cell_length_c 28.7821(16)
_cell_measurement_temperature 90(2)
_cell_volume 7673.0(7)
_diffrn_ambient_temperature 90(2)
_exptl_crystal_density_diffrn 1.745
_cod_depositor_comments
;
The following automatic conversions were performed:
'_symmetry_cell_setting' value 'Orthorhombic' changed to 'orthorhombic'
according to '/home/saulius/struct/CIF-dictionaries/cif_core.dic'
dictionary named 'cif_core.dic' version 2.4.1 from 2010-06-29.

Automatic conversion script
Id: cif_fix_enum 1527 2010-12-29 10:47:43Z saulius 
;
_cod_database_code 4100431

loop_
_symmetry_equiv_pos_as_xyz
'x, y, z'
'-x+1/2, -y, z+1/2'
'-x, y+1/2, -z+1/2'
'x+1/2, -y+1/2, -z'

loop_
_atom_site_label
_atom_site_type_symbol
_atom_site_fract_x
_atom_site_fract_y
_atom_site_fract_z
_atom_site_U_iso_or_equiv
_atom_site_adp_type
_atom_site_occupancy
_atom_site_symmetry_multiplicity
_atom_site_calc_flag
_atom_site_refinement_flags
_atom_site_disorder_assembly
_atom_site_disorder_group
C1 C 0.6724(6) -0.0335(3) 0.1829(2) 0.0180(13) Uani 0.8722(8) 1 d PU A 1
C2 C 0.6574(6) -0.0533(3) 0.1368(2) 0.0205(13) Uani 0.8722(8) 1 d PU A 1
C3 C 0.5538(6) -0.0261(3) 0.1167(2) 0.0190(12) Uani 0.8722(8) 1 d PU A 1
C4 C 0.5022(5) 0.0105(3) 0.1526(3) 0.0172(13) Uani 0.8722(8) 1 d PU A 1
C5 C 0.5794(6) 0.0047(3) 0.1928(2) 0.0210(13) Uani 0.8722(8) 1 d PU A 1
C6 C 0.5972(5) 0.0512(3) 0.2230(2) 0.0165(12) Uani 0.8722(8) 1 d PU A 1
C7 C 0.7067(6) 0.0554(3) 0.2454(3) 0.0170(13) Uani 0.8722(8) 1 d PU A 1
C8 C 0.8014(6) 0.0174(3) 0.2342(2) 0.0173(13) Uani 0.8722(8) 1 d PU A 1
C9 C 0.7865(6) -0.0269(3) 0.2027(2) 0.0199(12) Uani 0.8722(8) 1 d PU A 1
C10 C 0.8859(6) -0.0441(3) 0.1754(2) 0.0201(14) Uani 0.8722(8) 1 d PU A 1
C11 C 0.8738(6) -0.0635(3) 0.1283(2) 0.0227(13) Uani 0.8722(8) 1 d PU A 1
C12 C 0.7574(6) -0.0671(2) 0.1071(2) 0.0211(12) Uani 0.8722(8) 1 d PU A 1
C13 C 0.7496(6) -0.0560(3) 0.0593(2) 0.0205(14) Uani 0.8722(8) 1 d PU A 1
C14 C 0.6458(6) -0.0285(3) 0.0399(2) 0.0223(14) Uani 0.8722(8) 1 d PU A 1
C15 C 0.5488(6) -0.0117(3) 0.0691(2) 0.0206(12) Uani 0.8722(8) 1 d PU A 1
C16 C 0.4857(6) 0.0390(3) 0.0572(3) 0.0221(14) Uani 0.8722(8) 1 d PU A 1
C17 C 0.4274(6) 0.0729(3) 0.0922(2) 0.0221(14) Uani 0.8722(8) 1 d PU A 1
C18 C 0.4348(5) 0.0593(3) 0.1409(2) 0.0191(12) Uani 0.8722(8) 1 d PU A 1
C19 C 0.4496(5) 0.1071(3) 0.1733(2) 0.0182(12) Uani 0.8722(8) 1 d PU A 1
C20 C 0.5303(5) 0.1029(3) 0.2111(2) 0.0171(11) Uani 0.8722(8) 1 d PU A 1
C21 C 0.5902(4) 0.1546(2) 0.21804(19) 0.0186(11) Uani 1 1 d DU . .
C22 C 0.7078(4) 0.1612(2) 0.23942(18) 0.0187(11) Uani 1 1 d DU A .
C23 C 0.7599(4) 0.1122(2) 0.26283(16) 0.0162(10) Uani 1 1 d DU . .
C24 C 0.8890(4) 0.1047(3) 0.24720(16) 0.0179(10) Uani 1 1 d U A .
C25 C 0.9122(4) 0.0473(2) 0.23626(18) 0.0177(11) Uani 1 1 d DU . .
C26 C 1.0099(4) 0.0330(2) 0.20668(16) 0.0202(12) Uani 1 1 d DU A .
C27 C 0.9956(5) -0.0154(2) 0.17755(18) 0.0185(11) Uani 1 1 d DU . .
C28 C 1.0493(5) -0.0167(2) 0.1325(2) 0.0223(12) Uani 1 1 d U A .
C29 C 0.9738(5) -0.0461(2) 0.10242(18) 0.0216(11) Uani 1 1 d DU . .
C30 C 0.9635(5) -0.0309(2) 0.05445(15) 0.0221(12) Uani 1 1 d DU A .
C31 C 0.8496(4) -0.0383(2) 0.0330(2) 0.0228(12) Uani 1 1 d DU . .
C32 C 0.8086(5) -0.0002(2) -0.0023(2) 0.0239(12) Uani 1 1 d U A .
C33 C 0.6831(5) 0.0062(2) 0.0021(2) 0.0234(12) Uani 1 1 d DU . .
C34 C 0.6272(4) 0.0593(2) -0.00871(19) 0.0235(12) Uani 1 1 d DU A .
C35 C 0.5254(4) 0.0726(2) 0.01967(18) 0.0216(11) Uani 1 1 d DU . .
C36 C 0.4997(5) 0.1299(3) 0.0312(2) 0.0241(12) Uani 1 1 d U A .
C37 C 0.4386(5) 0.1325(2) 0.07552(19) 0.0224(12) Uani 1 1 d DU . .
C38 C 0.4597(5) 0.1788(2) 0.10625(14) 0.0236(11) Uani 1 1 d DU A .
C39 C 0.4622(5) 0.1652(2) 0.15464(17) 0.0191(11) Uani 1 1 d DU . .
C40 C 0.5488(5) 0.1929(2) 0.18364(19) 0.0190(11) Uani 1 1 d U A .
C41 C 0.7752(5) 0.2063(2) 0.22472(19) 0.0178(11) Uani 1 1 d U . .
C42 C 0.9124(4) 0.2077(2) 0.22867(19) 0.0181(11) Uani 1 1 d DU A .
C43 C 0.9550(4) 0.14867(18) 0.23076(16) 0.0153(10) Uani 1 1 d DU . .
C44 C 1.0582(4) 0.1331(2) 0.20144(18) 0.0189(11) Uani 1 1 d DU A .
C45 C 1.0839(5) 0.0772(2) 0.19022(19) 0.0192(11) Uani 1 1 d U . .
C46 C 1.1488(5) 0.0757(2) 0.14686(19) 0.0237(12) Uani 1 1 d DU A .
C47 C 1.1259(5) 0.0283(2) 0.11659(14) 0.0242(12) Uani 1 1 d DU . .
C48 C 1.1223(5) 0.0419(2) 0.06768(17) 0.0237(12) Uani 1 1 d DU A .
C49 C 1.0382(5) 0.0140(2) 0.0385(2) 0.0235(12) Uani 1 1 d U . .
C50 C 0.9957(4) 0.0516(2) 0.0036(2) 0.0228(12) Uani 1 1 d DU A .
C51 C 0.8814(4) 0.0461(2) -0.01663(17) 0.0225(12) Uani 1 1 d DU . .
C52 C 0.8238(4) 0.0964(2) -0.03061(17) 0.0198(11) Uani 1 1 d DU A .
C53 C 0.6983(5) 0.1027(3) -0.02592(17) 0.0235(11) Uani 1 1 d U . .
C54 C 0.6720(5) 0.1610(2) -0.01467(19) 0.0234(12) Uani 1 1 d DU A .
C55 C 0.5750(4) 0.1745(2) 0.01511(16) 0.0217(12) Uani 1 1 d DU . .
C56 C 0.5897(5) 0.2218(2) 0.04497(19) 0.0218(12) Uani 1 1 d DU A .
C57 C 0.5358(5) 0.2229(2) 0.08969(19) 0.0214(11) Uani 1 1 d U . .
C58 C 0.6136(5) 0.2534(2) 0.12082(17) 0.0231(11) Uani 1 1 d DU A .
C59 C 0.6243(4) 0.2379(2) 0.16784(14) 0.0181(11) Uani 1 1 d DU . .
C60 C 0.7367(4) 0.2440(2) 0.18892(18) 0.0161(11) Uani 1 1 d DU A .
C61 C 0.8403(6) 0.2624(3) 0.1633(2) 0.0183(13) Uani 0.8722(8) 1 d PU A 1
C62 C 0.9429(6) 0.2366(3) 0.1832(2) 0.0170(13) Uani 0.8722(8) 1 d PU A 1
C63 C 1.0374(6) 0.2192(2) 0.1545(2) 0.0162(11) Uani 0.8722(8) 1 d PU A 1
C64 C 1.1032(6) 0.1683(3) 0.1649(3) 0.0207(14) Uani 0.8722(8) 1 d PU A 1
C65 C 1.1623(6) 0.1334(3) 0.1313(2) 0.0213(13) Uani 0.8722(8) 1 d PU A 1
C66 C 1.1521(5) 0.1473(3) 0.0817(2) 0.0239(13) Uani 0.8722(8) 1 d PU A 1
C67 C 1.1345(7) 0.1002(3) 0.0503(2) 0.0249(14) Uani 0.8722(8) 1 d PU A 1
C68 C 1.0532(5) 0.1034(3) 0.0115(2) 0.0209(12) Uani 0.8722(8) 1 d PU A 1
C69 C 0.9893(6) 0.1554(3) 0.0006(2) 0.0223(12) Uani 0.8722(8) 1 d PU A 1
C70 C 0.8765(6) 0.1507(3) -0.0216(3) 0.0216(14) Uani 0.8722(8) 1 d PU A 1
C71 C 0.7843(6) 0.1897(3) -0.0122(2) 0.0228(14) Uani 0.8722(8) 1 d PU A 1
C72 C 0.7977(6) 0.2333(3) 0.0198(2) 0.0220(12) Uani 0.8722(8) 1 d PU A 1
C73 C 0.6992(6) 0.2513(3) 0.0473(2) 0.0187(14) Uani 0.8722(8) 1 d PU A 1
C74 C 0.7156(6) 0.2707(3) 0.0944(2) 0.0208(14) Uani 0.8722(8) 1 d PU A 1
C75 C 0.8282(5) 0.2738(2) 0.1151(2) 0.0201(12) Uani 0.8722(8) 1 d PU A 1
C76 C 0.9297(6) 0.2599(3) 0.0869(2) 0.0200(13) Uani 0.8722(8) 1 d PU A 1
C77 C 1.0314(6) 0.2335(3) 0.1059(2) 0.0205(12) Uani 0.8722(8) 1 d PU A 1
C78 C 1.0839(6) 0.1968(3) 0.0715(3) 0.0237(13) Uani 0.8722(8) 1 d PU A 1
C79 C 1.0082(7) 0.2007(3) 0.0307(2) 0.0215(13) Uani 0.8722(8) 1 d PU A 1
C80 C 0.9148(6) 0.2397(3) 0.0399(3) 0.0216(13) Uani 0.8722(8) 1 d PU A 1
C81 C 0.8553(5) 0.1979(2) 0.33243(19) 0.0191(12) Uani 1 1 d U . .
H83A H 0.9156 0.1948 0.3574 0.023 Uiso 1 1 calc R A .
H83B H 0.7905 0.2210 0.3458 0.023 Uiso 1 1 calc R . .
C1A C 0.8812(5) 0.0613(2) 0.34672(18) 0.0204(11) Uani 1 1 d U . .
C2A C 0.8180(5) 0.0101(2) 0.35598(19) 0.0208(12) Uani 1 1 d U A .
C3A C 0.8793(5) -0.0382(2) 0.36841(18) 0.0234(12) Uani 1 1 d U . .
H85A H 0.8359 -0.0720 0.3735 0.028 Uiso 1 1 calc R A .
C4A C 1.0014(5) -0.0389(2) 0.3736(2) 0.0256(12) Uani 1 1 d U A .
C5A C 1.0633(5) 0.0104(2) 0.36386(19) 0.0275(13) Uani 1 1 d U . .
H71A H 1.1476 0.0106 0.3665 0.033 Uiso 1 1 calc R A .
C6A C 1.0052(5) 0.0594(2) 0.35032(19) 0.0226(12) Uani 1 1 d U A .
C7A C 0.6820(5) 0.0047(2) 0.3542(2) 0.0251(13) Uani 1 1 d U . .
H26A H 0.6590 -0.0340 0.3620 0.038 Uiso 1 1 calc R A .
H26B H 0.6538 0.0140 0.3229 0.038 Uiso 1 1 calc R . .
H26C H 0.6463 0.0307 0.3767 0.038 Uiso 1 1 calc R . .
C8A C 1.0648(6) -0.0920(2) 0.3887(2) 0.0391(17) Uani 1 1 d U . .
H12H H 1.0064 -0.1221 0.3935 0.059 Uiso 1 1 calc R A .
H12I H 1.1074 -0.0849 0.4178 0.059 Uiso 1 1 calc R . .
H12J H 1.1216 -0.1034 0.3647 0.059 Uiso 1 1 calc R . .
C9A C 1.0848(5) 0.1101(3) 0.3419(2) 0.0341(14) Uani 1 1 d U . .
H40A H 1.1682 0.0991 0.3464 0.051 Uiso 1 1 calc R A .
H40B H 1.0642 0.1400 0.3639 0.051 Uiso 1 1 calc R . .
H40C H 1.0734 0.1237 0.3101 0.051 Uiso 1 1 calc R . .
C1B C 0.6666(5) 0.1334(2) 0.3763(2) 0.0236(12) Uani 1 1 d U . .
C2B C 0.5425(5) 0.1390(2) 0.36794(19) 0.0250(12) Uani 1 1 d U A .
C3B C 0.4647(6) 0.1524(2) 0.4038(2) 0.0354(14) Uani 1 1 d U . .
H5A H 0.3825 0.1569 0.3969 0.042 Uiso 1 1 calc R A .
C4B C 0.5030(6) 0.1593(3) 0.4495(2) 0.0410(16) Uani 1 1 d U A .
C5B C 0.6256(7) 0.1512(3) 0.4580(2) 0.0406(15) Uani 1 1 d U . .
H10A H 0.6542 0.1540 0.4890 0.049 Uiso 1 1 calc R A .
C6B C 0.7064(6) 0.1391(2) 0.4224(2) 0.0312(14) Uani 1 1 d U A .
C7B C 0.4887(5) 0.1322(3) 0.3203(2) 0.0270(13) Uani 1 1 d U . .
H94A H 0.4025 0.1379 0.3221 0.040 Uiso 1 1 calc R A .
H94B H 0.5052 0.0941 0.3087 0.040 Uiso 1 1 calc R . .
H94C H 0.5236 0.1599 0.2991 0.040 Uiso 1 1 calc R . .
C8B C 0.4200(8) 0.1749(4) 0.4880(3) 0.062(2) Uani 1 1 d U . .
H10B H 0.3392 0.1790 0.4756 0.093 Uiso 1 1 calc R A .
H10C H 0.4456 0.2106 0.5019 0.093 Uiso 1 1 calc R . .
H10D H 0.4209 0.1453 0.5117 0.093 Uiso 1 1 calc R . .
C9B C 0.8342(6) 0.1310(3) 0.4389(2) 0.0412(17) Uani 1 1 d U . .
H98A H 0.8385 0.1376 0.4725 0.062 Uiso 1 1 calc R A .
H98B H 0.8863 0.1577 0.4228 0.062 Uiso 1 1 calc R . .
H98C H 0.8599 0.0924 0.4321 0.062 Uiso 1 1 calc R . .
C1C C 1.0761(5) 0.2636(2) 0.31900(18) 0.0179(11) Uani 1 1 d U . .
C2C C 1.0635(5) 0.2910(2) 0.3627(2) 0.0219(12) Uani 1 1 d U A .
C3C C 1.1636(5) 0.3008(2) 0.3898(2) 0.0254(13) Uani 1 1 d U . .
H12A H 1.1527 0.3176 0.4194 0.031 Uiso 1 1 calc R A .
C4C C 1.2777(5) 0.2875(2) 0.3762(2) 0.0270(13) Uani 1 1 d U A .
C5C C 1.2912(5) 0.2618(2) 0.3328(2) 0.0214(12) Uani 1 1 d U . .
H10K H 1.3687 0.2524 0.3221 0.026 Uiso 1 1 calc R A .
C6C C 1.1919(5) 0.2496(2) 0.30492(19) 0.0199(12) Uani 1 1 d U A .
C7C C 0.9475(5) 0.3113(3) 0.3829(2) 0.0286(14) Uani 1 1 d U . .
H12B H 0.9620 0.3286 0.4133 0.043 Uiso 1 1 calc R A .
H12C H 0.8931 0.2793 0.3865 0.043 Uiso 1 1 calc R . .
H12D H 0.9117 0.3392 0.3620 0.043 Uiso 1 1 calc R . .
C8C C 1.3857(6) 0.3010(3) 0.4061(2) 0.0350(15) Uani 1 1 d U . .
H12E H 1.3597 0.3188 0.4350 0.053 Uiso 1 1 calc R A .
H12F H 1.4384 0.3267 0.3891 0.053 Uiso 1 1 calc R . .
H12G H 1.4287 0.2661 0.4132 0.053 Uiso 1 1 calc R . .
C9C C 1.2183(5) 0.2206(2) 0.2591(2) 0.0246(13) Uani 1 1 d U . .
H37A H 1.3042 0.2145 0.2562 0.037 Uiso 1 1 calc R A .
H37B H 1.1906 0.2443 0.2334 0.037 Uiso 1 1 calc R . .
H37C H 1.1770 0.1842 0.2581 0.037 Uiso 1 1 calc R . .
C1D C 0.8514(4) 0.3179(2) 0.27630(18) 0.0159(11) Uani 1 1 d U . .
C2D C 0.9174(5) 0.3594(2) 0.25202(19) 0.0178(11) Uani 1 1 d U A .
C3D C 0.8672(5) 0.4111(2) 0.24078(18) 0.0180(11) Uani 1 1 d U . .
H68A H 0.9140 0.4380 0.2245 0.022 Uiso 1 1 calc R A .
C4D C 0.7511(5) 0.4249(2) 0.2525(2) 0.0225(12) Uani 1 1 d U A .
C5D C 0.6842(5) 0.3844(2) 0.27589(19) 0.0224(12) Uani 1 1 d U . .
H80A H 0.6043 0.3928 0.2842 0.027 Uiso 1 1 calc R A .
C6D C 0.7314(5) 0.3314(2) 0.2876(2) 0.0241(12) Uani 1 1 d U A .
C7D C 1.0464(5) 0.3515(2) 0.23823(19) 0.0186(12) Uani 1 1 d U . .
H48A H 1.0743 0.3850 0.2217 0.028 Uiso 1 1 calc R A .
H48B H 1.0535 0.3185 0.2179 0.028 Uiso 1 1 calc R . .
H48C H 1.0948 0.3458 0.2661 0.028 Uiso 1 1 calc R . .
C8D C 0.6997(5) 0.4820(2) 0.2415(2) 0.0293(14) Uani 1 1 d U . .
H10H H 0.7593 0.5046 0.2250 0.044 Uiso 1 1 calc R A .
H10I H 0.6773 0.5010 0.2704 0.044 Uiso 1 1 calc R . .
H10J H 0.6292 0.4774 0.2218 0.044 Uiso 1 1 calc R . .
C9D C 0.6460(5) 0.2921(2) 0.3121(2) 0.0297(14) Uani 1 1 d U . .
H10E H 0.5690 0.3110 0.3161 0.045 Uiso 1 1 calc R A .
H10F H 0.6783 0.2820 0.3426 0.045 Uiso 1 1 calc R . .
H10G H 0.6353 0.2580 0.2934 0.045 Uiso 1 1 calc R . .
C1S C 0.6036(6) 0.4576(3) 0.1111(3) 0.0451(17) Uani 1 1 d U . .
C2S C 0.3352(5) 0.3335(2) 0.1827(2) 0.0279(14) Uani 1 1 d U . .
C4S C 0.6710(9) 0.4130(5) 0.4729(4) 0.071(3) Uani 0.760(3) 1 d PU . .
Ce1 Ce 0.62550(3) 0.104133(16) 0.123800(12) 0.01961(9) Uani 0.8722(8) 1 d PU A 1
Ce2 Ce 0.96307(3) 0.107590(17) 0.105667(12) 0.02136(9) Uani 0.8722(8) 1 d PU A 1
Ce3 Ce 0.7578(2) 0.18307(11) 0.09994(10) 0.0250(7) Uani 0.1278(8) 1 d PU A 2
Ce4 Ce 0.8353(2) 0.03277(11) 0.13613(10) 0.0272(8) Uani 0.1278(8) 1 d PU A 2
S1S S 0.5895(3) 0.39789(15) 0.1265(3) 0.0518(13) Uani 0.835(17) 1 d PU . .
S2S S 0.61291(17) 0.51899(8) 0.09318(8) 0.0523(5) Uani 1 1 d U . .
S3S S 0.29319(15) 0.30875(7) 0.13611(6) 0.0342(4) Uani 1 1 d U . .
S4S S 0.37592(19) 0.35957(9) 0.22950(7) 0.0508(5) Uani 1 1 d U . .
S5S S 0.6714(5) 0.2721(3) 0.4463(2) 0.0333(19) Uani 0.240(3) 1 d PU . .
S6S S 0.6224(8) 0.3022(4) 0.5506(3) 0.055(2) Uani 0.240(3) 1 d PU . .
S7S S 0.7027(2) 0.39924(13) 0.42054(10) 0.0612(9) Uani 0.760(3) 1 d PU . .
S8S S 0.6369(3) 0.42911(19) 0.52308(12) 0.0894(12) Uani 0.760(3) 1 d PU . .
S1T S 0.612(2) 0.3962(9) 0.1491(11) 0.053(4) Uani 0.165(17) 1 d PU . .
Si3 Si 0.78829(13) 0.12475(6) 0.33037(5) 0.0183(3) Uani 1 1 d U A .
Si6 Si 0.92825(13) 0.24779(6) 0.28879(5) 0.0168(3) Uani 1 1 d U A .
C82 C 0.871(3) 0.1927(18) -0.0041(13) 0.022(2) Uani 0.1278(8) 1 d PDU A 2
C84 C 1.124(3) 0.1746(17) 0.1315(14) 0.020(2) Uani 0.1278(8) 1 d PDU A 2
C86 C 1.088(4) 0.1343(16) 0.0340(15) 0.022(2) Uani 0.1278(8) 1 d PDU A 2
C87 C 0.936(3) 0.2506(18) 0.1515(12) 0.019(2) Uani 0.1278(8) 1 d PDU A 2
C89 C 0.882(2) -0.0362(17) 0.1920(16) 0.019(3) Uani 0.1278(8) 1 d PDU A 2
C90 C 0.6901(18) -0.0486(16) 0.1583(10) 0.019(3) Uani 0.1278(8) 1 d PDU A 2
C91 C 0.980(2) 0.2535(18) 0.1002(13) 0.018(3) Uani 0.1278(8) 1 d PDU A 2
C92 C 0.907(3) 0.2579(19) 0.0618(13) 0.020(3) Uani 0.1278(8) 1 d PDU A 2
C93 C 0.637(2) -0.0202(12) 0.1954(14) 0.018(3) Uani 0.1278(8) 1 d PDU A 2
C94 C 0.959(3) 0.2232(19) 0.0293(15) 0.021(3) Uani 0.1278(8) 1 d PDU A 2
C95 C 1.055(4) 0.1957(17) 0.0485(15) 0.020(3) Uani 0.1278(8) 1 d PDU A 2
C96 C 1.065(4) 0.2129(17) 0.0939(14) 0.020(3) Uani 0.1278(8) 1 d PDU A 2
C97 C 1.011(3) 0.1108(4) 0.0023(17) 0.022(3) Uani 0.1278(8) 1 d PDU A 2
C98 C 0.428(5) 0.0870(11) 0.1079(9) 0.021(3) Uani 0.1278(8) 1 d PDU A 2
C99 C 0.755(3) 0.2037(15) -0.0020(17) 0.022(3) Uani 0.1278(8) 1 d PDU A 2
C101 C 0.604(3) -0.0126(18) 0.0382(12) 0.023(3) Uani 0.1278(8) 1 d PDU A 2
C102 C 0.778(3) -0.062(2) 0.0691(11) 0.022(3) Uani 0.1278(8) 1 d PDU A 2
C104 C 0.7241(19) 0.2800(19) 0.1136(14) 0.022(3) Uani 0.1278(8) 1 d PDU A 2
C105 C 0.607(2) -0.0402(18) 0.1228(12) 0.019(3) Uani 0.1278(8) 1 d PDU A 2
C106 C 1.157(4) 0.1218(11) 0.1142(9) 0.022(3) Uani 0.1278(8) 1 d PDU A 2
C107 C 0.800(3) 0.267(2) 0.1512(10) 0.019(3) Uani 0.1278(8) 1 d PDU A 2
C117 C 0.912(3) 0.1368(12) -0.0194(19) 0.021(3) Uani 0.1278(8) 1 d PDU A 2
C124 C 0.706(2) 0.2402(19) 0.0322(17) 0.021(3) Uani 0.1278(8) 1 d PDU A 2
C125 C 0.658(4) -0.0488(19) 0.0724(13) 0.022(2) Uani 0.1278(8) 1 d PDU A 2
C129 C 1.140(5) 0.1022(5) 0.0672(12) 0.024(3) Uani 0.1278(8) 1 d PDU A 2
C127 C 0.512(4) 0.0266(14) 0.0518(16) 0.021(3) Uani 0.1278(8) 1 d PDU A 2
C131 C 0.517(3) -0.0011(17) 0.1318(13) 0.019(3) Uani 0.1278(8) 1 d PDU A 2
C130 C 0.570(3) 0.0936(4) 0.2213(17) 0.017(3) Uani 0.1278(8) 1 d PDU A 2
C136 C 0.679(3) 0.0708(12) 0.2420(18) 0.017(3) Uani 0.1278(8) 1 d PDU A 2
C137 C 1.081(4) 0.1830(12) 0.1718(15) 0.019(3) Uani 0.1278(8) 1 d PDU A 2
C140 C 0.980(3) 0.2197(18) 0.1857(10) 0.018(3) Uani 0.1278(8) 1 d PDU A 2
C147 C 0.709(4) 0.0171(16) 0.2306(13) 0.018(2) Uani 0.1278(8) 1 d PDU A 2
C150 C 0.8541(15) -0.065(2) 0.1090(14) 0.022(3) Uani 0.1278(8) 1 d PDU A 2
C149 C 0.487(4) 0.0713(15) 0.1871(15) 0.019(2) Uani 0.1278(8) 1 d PDU A 2
C158 C 0.825(3) -0.0651(18) 0.1540(17) 0.022(2) Uani 0.1278(8) 1 d PDU A 2
C155 C 0.773(3) 0.2736(18) 0.0642(16) 0.022(2) Uani 0.1278(8) 1 d PDU A 2
C156 C 0.452(5) 0.1051(4) 0.1543(12) 0.020(3) Uani 0.1278(8) 1 d PDU A 2
C154 C 0.541(4) 0.0113(17) 0.1782(14) 0.018(3) Uani 0.1278(8) 1 d PDU A 2
C159 C 0.832(3) 0.0028(14) 0.2244(16) 0.019(3) Uani 0.1278(8) 1 d PDU A 2
C157 C 0.466(4) 0.0375(18) 0.0920(14) 0.020(2) Uani 0.1278(8) 1 d PDU A 2
C160 C 0.6616(19) 0.3346(12) 0.4629(9) 0.029(5) Uani 0.240(3) 1 d PU . .

loop_
_atom_site_aniso_label
_atom_site_aniso_U_11
_atom_site_aniso_U_22
_atom_site_aniso_U_33
_atom_site_aniso_U_23
_atom_site_aniso_U_13
_atom_site_aniso_U_12
C1 0.022(3) 0.010(3) 0.023(3) 0.004(2) 0.004(2) -0.002(2)
C2 0.022(3) 0.012(3) 0.027(3) 0.002(2) -0.001(2) -0.006(2)
C3 0.018(3) 0.016(3) 0.023(3) -0.001(2) -0.001(2) -0.007(2)
C4 0.012(2) 0.019(3) 0.020(3) 0.001(2) 0.004(2) -0.009(2)
C5 0.023(3) 0.019(3) 0.022(3) 0.003(2) 0.002(2) -0.010(2)
C6 0.016(2) 0.017(2) 0.016(2) 0.002(2) 0.005(2) -0.005(2)
C7 0.022(3) 0.012(3) 0.017(3) 0.004(3) 0.002(2) 0.001(2)
C8 0.021(3) 0.017(3) 0.014(3) 0.006(2) 0.002(2) 0.001(2)
C9 0.028(3) 0.014(2) 0.018(3) 0.007(2) 0.002(2) -0.002(2)
C10 0.029(3) 0.008(3) 0.024(3) 0.000(2) -0.008(3) 0.001(2)
C11 0.032(3) 0.013(2) 0.024(3) -0.002(3) -0.001(3) 0.009(2)
C12 0.030(2) 0.008(2) 0.025(3) -0.003(2) 0.002(2) 0.001(2)
C13 0.023(3) 0.015(3) 0.023(3) -0.005(2) -0.004(2) -0.001(3)
C14 0.022(3) 0.019(3) 0.025(3) -0.002(2) -0.002(2) -0.003(2)
C15 0.017(2) 0.021(3) 0.024(3) -0.002(2) -0.007(2) -0.002(2)
C16 0.016(3) 0.024(3) 0.026(3) -0.001(3) -0.009(2) -0.002(2)
C17 0.012(2) 0.026(3) 0.028(3) -0.002(2) -0.004(3) -0.002(2)
C18 0.011(2) 0.023(3) 0.024(3) -0.002(2) 0.003(2) -0.001(2)
C19 0.010(2) 0.022(3) 0.023(3) -0.002(2) 0.006(2) 0.001(2)
C20 0.011(2) 0.023(2) 0.017(3) 0.002(2) 0.006(2) 0.001(2)
C21 0.019(2) 0.020(2) 0.018(2) -0.001(2) 0.005(2) 0.000(2)
C22 0.020(2) 0.015(2) 0.021(3) 0.000(2) 0.003(2) 0.003(2)
C23 0.017(2) 0.014(2) 0.017(2) -0.001(2) -0.0011(18) 0.000(2)
C24 0.021(2) 0.018(2) 0.015(2) -0.005(2) -0.0038(18) 0.003(2)
C25 0.023(2) 0.015(2) 0.015(2) 0.001(2) -0.006(2) -0.001(2)
C26 0.019(2) 0.021(3) 0.021(3) 0.003(2) -0.010(2) 0.004(2)
C27 0.020(2) 0.015(2) 0.021(3) 0.005(2) -0.003(2) 0.008(2)
C28 0.020(2) 0.020(3) 0.027(3) -0.006(2) -0.005(2) 0.009(2)
C29 0.026(2) 0.011(2) 0.027(3) -0.006(2) -0.002(2) 0.005(2)
C30 0.022(2) 0.021(3) 0.024(3) -0.010(2) 0.000(2) 0.007(2)
C31 0.023(3) 0.018(3) 0.027(3) -0.008(2) 0.000(2) -0.001(2)
C32 0.029(3) 0.025(3) 0.018(3) -0.011(2) 0.005(2) 0.000(2)
C33 0.022(2) 0.025(3) 0.024(3) -0.006(2) -0.002(2) -0.002(2)
C34 0.025(2) 0.028(3) 0.018(3) -0.005(2) -0.010(2) 0.002(2)
C35 0.013(2) 0.028(3) 0.024(3) 0.001(2) -0.007(2) -0.002(2)
C36 0.017(2) 0.032(3) 0.023(3) 0.006(2) -0.010(2) 0.000(2)
C37 0.011(2) 0.027(3) 0.029(3) 0.001(2) -0.006(2) 0.004(2)
C38 0.014(2) 0.027(3) 0.030(3) 0.000(2) -0.006(2) 0.008(2)
C39 0.011(2) 0.021(2) 0.025(3) -0.001(2) 0.003(2) 0.008(2)
C40 0.014(2) 0.016(2) 0.027(3) -0.003(2) 0.005(2) 0.003(2)
C41 0.016(2) 0.013(2) 0.024(3) -0.001(2) 0.000(2) 0.001(2)
C42 0.015(2) 0.018(2) 0.022(2) 0.005(2) -0.0036(19) -0.005(2)
C43 0.016(2) 0.016(2) 0.014(2) -0.0006(19) -0.002(2) -0.003(2)
C44 0.016(2) 0.021(2) 0.020(2) 0.002(2) -0.003(2) -0.001(2)
C45 0.016(2) 0.023(3) 0.019(3) -0.001(2) -0.008(2) 0.003(2)
C46 0.015(2) 0.033(3) 0.024(3) -0.003(2) 0.001(2) 0.003(2)
C47 0.017(2) 0.031(3) 0.025(3) -0.006(2) 0.002(2) 0.003(2)
C48 0.014(2) 0.032(3) 0.025(3) -0.010(2) 0.007(2) 0.005(2)
C49 0.018(2) 0.026(3) 0.027(3) -0.013(2) 0.006(2) 0.005(2)
C50 0.020(2) 0.028(3) 0.020(3) -0.008(2) 0.012(2) -0.003(2)
C51 0.027(3) 0.026(3) 0.014(2) -0.006(2) 0.006(2) -0.001(2)
C52 0.022(2) 0.024(3) 0.014(2) -0.003(2) 0.0018(19) -0.005(2)
C53 0.029(2) 0.029(3) 0.013(2) -0.001(2) -0.0063(19) 0.000(3)
C54 0.026(3) 0.026(3) 0.018(3) 0.007(2) -0.012(2) 0.000(2)
C55 0.022(2) 0.021(3) 0.022(3) 0.006(2) -0.012(2) -0.002(2)
C56 0.019(2) 0.023(3) 0.023(3) 0.007(2) -0.007(2) 0.006(2)
C57 0.017(2) 0.023(3) 0.024(3) 0.002(2) -0.006(2) 0.011(2)
C58 0.026(2) 0.016(2) 0.028(3) 0.007(2) -0.005(2) 0.011(2)
C59 0.019(2) 0.013(2) 0.022(2) -0.001(2) 0.000(2) 0.006(2)
C60 0.018(2) 0.008(2) 0.022(2) 0.001(2) -0.001(2) -0.0005(19)
C61 0.022(3) 0.009(3) 0.024(3) -0.002(2) -0.004(2) -0.007(2)
C62 0.019(3) 0.013(3) 0.018(3) 0.004(2) -0.001(2) -0.005(2)
C63 0.016(2) 0.016(2) 0.017(2) -0.001(2) 0.000(2) -0.007(2)
C64 0.016(3) 0.023(3) 0.023(3) -0.001(3) -0.002(2) -0.001(2)
C65 0.011(2) 0.029(3) 0.024(3) -0.004(2) 0.000(2) -0.006(2)
C66 0.014(2) 0.033(3) 0.025(3) -0.007(2) 0.002(2) -0.005(2)
C67 0.020(2) 0.030(3) 0.025(3) -0.011(3) 0.007(3) 0.002(3)
C68 0.016(3) 0.026(3) 0.021(3) -0.003(3) 0.005(2) 0.000(3)
C69 0.020(2) 0.029(3) 0.018(2) 0.001(2) 0.002(2) -0.005(2)
C70 0.027(3) 0.024(3) 0.014(3) 0.003(2) 0.005(3) -0.004(3)
C71 0.028(3) 0.027(3) 0.014(3) 0.005(2) -0.001(2) -0.001(3)
C72 0.027(2) 0.020(2) 0.019(3) 0.006(2) -0.004(2) -0.002(2)
C73 0.022(3) 0.013(3) 0.022(3) 0.003(2) -0.005(2) 0.001(2)
C74 0.022(3) 0.016(3) 0.024(3) 0.006(2) 0.002(2) 0.005(2)
C75 0.027(2) 0.011(2) 0.022(3) 0.001(2) 0.000(2) -0.004(2)
C76 0.025(3) 0.013(3) 0.021(3) 0.004(2) 0.003(2) -0.007(2)
C77 0.019(3) 0.022(3) 0.020(3) 0.002(2) 0.004(2) -0.010(2)
C78 0.018(3) 0.029(3) 0.024(3) -0.002(3) 0.006(2) -0.011(2)
C79 0.024(3) 0.024(3) 0.016(3) 0.004(2) 0.007(2) -0.009(2)
C80 0.026(3) 0.019(3) 0.019(3) 0.006(2) 0.006(2) -0.007(2)
C81 0.022(3) 0.010(3) 0.025(3) 0.000(2) -0.001(2) -0.002(2)
C1A 0.023(2) 0.022(3) 0.017(3) -0.001(2) -0.001(2) -0.001(2)
C2A 0.029(3) 0.018(3) 0.016(3) 0.003(2) 0.002(2) 0.001(2)
C3A 0.038(3) 0.012(2) 0.021(3) 0.003(2) 0.004(2) -0.003(2)
C4A 0.036(3) 0.021(3) 0.019(3) 0.001(2) 0.002(2) 0.009(2)
C5A 0.031(3) 0.029(3) 0.023(3) 0.002(2) -0.001(2) 0.003(2)
C6A 0.027(3) 0.020(3) 0.021(3) 0.002(2) -0.008(2) 0.004(2)
C7A 0.026(3) 0.021(3) 0.028(3) 0.004(2) 0.001(2) -0.003(2)
C8A 0.042(3) 0.027(3) 0.048(4) 0.004(3) 0.008(3) 0.015(3)
C9A 0.024(3) 0.038(3) 0.041(3) 0.008(3) -0.001(2) 0.000(3)
C1B 0.035(3) 0.017(2) 0.019(3) 0.003(2) 0.009(2) 0.000(2)
C2B 0.037(3) 0.015(2) 0.023(3) -0.002(2) 0.008(2) -0.002(2)
C3B 0.043(3) 0.028(3) 0.036(3) 0.005(2) 0.014(3) 0.002(3)
C4B 0.058(4) 0.034(3) 0.031(3) 0.002(3) 0.016(3) 0.000(3)
C5B 0.055(3) 0.042(3) 0.025(3) -0.001(3) 0.007(3) -0.004(3)
C6B 0.043(3) 0.028(3) 0.022(3) 0.003(2) 0.002(2) -0.007(3)
C7B 0.024(3) 0.029(3) 0.028(3) 0.004(3) 0.008(2) 0.004(2)
C8B 0.073(5) 0.069(5) 0.043(4) 0.000(4) 0.026(4) 0.000(4)
C9B 0.048(4) 0.051(4) 0.025(3) 0.006(3) -0.005(3) -0.008(3)
C1C 0.021(2) 0.015(3) 0.017(3) 0.002(2) -0.003(2) -0.003(2)
C2C 0.024(3) 0.018(3) 0.024(3) 0.002(2) -0.001(2) -0.003(2)
C3C 0.035(3) 0.015(3) 0.026(3) -0.002(2) -0.003(2) 0.001(2)
C4C 0.028(3) 0.018(2) 0.035(3) 0.000(2) -0.013(2) -0.002(2)
C5C 0.022(2) 0.014(2) 0.028(3) 0.000(2) -0.004(2) 0.001(2)
C6C 0.027(3) 0.012(2) 0.020(3) 0.005(2) -0.002(2) -0.004(2)
C7C 0.026(3) 0.033(3) 0.026(3) -0.011(2) 0.002(2) -0.002(3)
C8C 0.031(3) 0.031(3) 0.043(4) -0.007(3) -0.008(3) 0.000(3)
C9C 0.020(3) 0.022(3) 0.032(3) 0.003(3) 0.000(2) -0.001(2)
C1D 0.019(2) 0.010(2) 0.019(2) -0.001(2) 0.000(2) -0.003(2)
C2D 0.023(3) 0.011(2) 0.020(3) -0.005(2) 0.004(2) 0.000(2)
C3D 0.023(3) 0.011(2) 0.020(3) 0.0010(19) -0.002(2) -0.006(2)
C4D 0.026(3) 0.018(3) 0.023(3) 0.001(2) -0.003(2) 0.002(2)
C5D 0.021(3) 0.021(3) 0.025(3) -0.004(2) -0.006(2) 0.001(2)
C6D 0.028(3) 0.021(3) 0.023(3) -0.001(2) -0.001(2) -0.005(2)
C7D 0.020(3) 0.010(2) 0.026(3) 0.005(2) -0.001(2) -0.003(2)
C8D 0.026(3) 0.028(3) 0.034(3) 0.006(3) 0.004(3) 0.011(3)
C9D 0.021(3) 0.025(3) 0.043(4) -0.001(3) 0.006(3) -0.001(2)
C1S 0.031(3) 0.051(4) 0.054(4) -0.018(3) 0.004(3) 0.002(3)
C2S 0.023(3) 0.023(3) 0.038(3) 0.006(3) 0.000(2) 0.000(2)
C4S 0.034(4) 0.088(6) 0.090(6) 0.003(5) -0.007(5) 0.025(4)
Ce1 0.01178(15) 0.02156(18) 0.02550(19) -0.00006(18) 0.00011(13) -0.00015(16)
Ce2 0.01192(15) 0.02727(19) 0.02489(19) 0.00024(18) 0.00100(14) -0.00114(16)
Ce3 0.0266(14) 0.0203(14) 0.0281(16) 0.0059(12) 0.0001(12) 0.0018(10)
Ce4 0.0313(15) 0.0175(14) 0.0327(17) -0.0002(12) -0.0062(11) 0.0032(11)
S1S 0.0415(14) 0.0351(12) 0.079(3) -0.0043(19) 0.0086(17) -0.0003(11)
S2S 0.0386(10) 0.0470(11) 0.0712(14) -0.0053(10) -0.0108(10) -0.0023(9)
S3S 0.0330(8) 0.0350(9) 0.0344(10) -0.0041(7) 0.0020(7) -0.0013(8)
S4S 0.0528(11) 0.0597(13) 0.0400(11) -0.0071(9) -0.0063(9) -0.0160(10)
S5S 0.017(3) 0.052(4) 0.030(4) -0.003(3) -0.013(3) -0.005(3)
S6S 0.044(4) 0.062(5) 0.059(5) 0.018(4) 0.015(4) 0.008(4)
S7S 0.0318(12) 0.0626(17) 0.089(2) -0.0119(17) -0.0061(12) 0.0173(14)
S8S 0.067(2) 0.137(3) 0.064(2) -0.011(2) -0.0188(18) 0.030(2)
S1T 0.048(6) 0.042(5) 0.068(7) -0.005(6) 0.015(6) -0.002(5)
Si3 0.0219(7) 0.0150(7) 0.0179(8) 0.0037(6) 0.0012(6) -0.0026(6)
Si6 0.0199(7) 0.0113(7) 0.0191(8) 0.0000(6) 0.0006(6) -0.0023(6)
C82 0.025(4) 0.023(4) 0.018(4) 0.003(4) 0.001(4) -0.002(4)
C84 0.015(4) 0.024(4) 0.021(4) -0.003(4) 0.001(4) -0.006(4)
C86 0.018(4) 0.029(4) 0.020(4) -0.004(4) 0.003(4) -0.002(4)
C87 0.021(4) 0.015(4) 0.021(4) 0.000(4) -0.002(4) -0.006(4)
C89 0.026(4) 0.012(4) 0.020(4) 0.002(4) -0.002(4) 0.002(4)
C90 0.021(4) 0.014(4) 0.022(4) 0.002(4) 0.000(4) -0.003(4)
C91 0.019(4) 0.016(4) 0.019(4) 0.003(4) 0.003(4) -0.007(4)
C92 0.022(4) 0.017(4) 0.020(4) 0.003(4) 0.002(4) -0.005(4)
C93 0.019(4) 0.015(4) 0.020(4) 0.002(4) 0.002(4) -0.002(4)
C94 0.022(4) 0.021(4) 0.018(4) 0.002(4) 0.003(4) -0.005(4)
C95 0.019(4) 0.022(4) 0.020(4) 0.002(4) 0.004(4) -0.007(4)
C96 0.018(4) 0.022(4) 0.021(4) 0.000(4) 0.002(4) -0.006(4)
C97 0.019(4) 0.028(4) 0.020(4) -0.003(4) 0.003(4) -0.002(4)
C98 0.014(4) 0.024(4) 0.025(4) -0.004(4) -0.002(4) -0.001(4)
C99 0.024(4) 0.023(4) 0.018(4) 0.005(4) -0.003(4) 0.001(4)
C101 0.021(4) 0.022(4) 0.025(4) -0.003(4) -0.003(4) -0.001(4)
C102 0.025(4) 0.016(4) 0.024(4) -0.004(4) 0.000(4) 0.001(4)
C104 0.025(4) 0.016(4) 0.023(4) 0.003(4) -0.002(4) 0.002(4)
C105 0.019(4) 0.015(4) 0.024(4) 0.000(4) -0.001(4) -0.004(4)
C106 0.015(4) 0.028(4) 0.022(4) -0.004(4) 0.001(4) -0.001(4)
C107 0.023(4) 0.013(4) 0.022(4) 0.000(4) -0.003(4) -0.003(4)
C117 0.022(4) 0.025(4) 0.017(4) 0.002(4) 0.001(4) -0.001(4)
C124 0.024(4) 0.019(4) 0.021(4) 0.003(4) -0.003(4) 0.001(4)
C125 0.023(4) 0.017(4) 0.025(4) -0.003(4) -0.002(4) -0.002(4)
C129 0.017(4) 0.030(4) 0.023(4) -0.006(4) 0.003(4) 0.001(4)
C127 0.016(4) 0.023(4) 0.024(4) -0.003(4) -0.004(4) -0.001(4)
C131 0.016(4) 0.018(4) 0.022(4) 0.000(4) 0.000(4) -0.005(4)
C130 0.016(4) 0.019(4) 0.017(4) 0.002(4) 0.004(4) -0.001(4)
C136 0.018(4) 0.016(4) 0.017(4) 0.002(4) 0.002(4) 0.000(4)
C137 0.016(4) 0.020(4) 0.020(4) -0.002(4) -0.001(4) -0.003(4)
C140 0.018(4) 0.017(4) 0.020(4) 0.002(4) -0.003(4) -0.004(4)
C147 0.021(4) 0.015(4) 0.017(4) 0.004(4) 0.003(4) 0.000(4)
C150 0.027(4) 0.013(4) 0.024(4) -0.002(4) 0.000(4) 0.004(4)
C149 0.015(4) 0.022(4) 0.020(4) 0.001(4) 0.003(4) -0.001(4)
C158 0.029(4) 0.014(4) 0.024(4) 0.001(4) -0.002(4) 0.003(4)
C155 0.026(4) 0.016(4) 0.023(4) 0.002(4) 0.000(4) 0.001(4)
C156 0.014(4) 0.025(4) 0.022(4) -0.001(4) 0.001(4) 0.001(4)
C154 0.016(4) 0.018(4) 0.020(4) 0.002(4) 0.003(4) -0.005(4)
C159 0.023(4) 0.016(4) 0.017(4) 0.004(4) 0.001(4) 0.001(4)
C157 0.014(4) 0.022(4) 0.025(4) -0.004(4) -0.003(4) -0.003(4)
C160 0.010(7) 0.049(9) 0.028(8) -0.002(7) -0.011(6) 0.011(7)

loop_
_geom_bond_atom_site_label_1
_geom_bond_atom_site_label_2
_geom_bond_distance
_geom_bond_site_symmetry_2
_geom_bond_publ_flag
C1 C9 1.410(9) . ?
C1 C2 1.417(9) . ?
C1 C5 1.412(10) . ?
C2 C12 1.449(9) . ?
C2 C3 1.452(9) . ?
C3 C15 1.413(9) . ?
C3 C4 1.469(9) . ?
C4 C18 1.425(9) . ?
C4 C5 1.451(9) . ?
C4 Ce1 2.747(6) . ?
C5 C6 1.421(9) . ?
C6 C7 1.392(9) . ?
C6 C20 1.478(9) . ?
C7 C8 1.431(9) . ?
C7 C23 1.558(8) . ?
C8 C9 1.399(9) . ?
C8 C25 1.433(8) . ?
C9 C10 1.425(10) . ?
C10 C27 1.409(9) . ?
C10 C11 1.437(9) . ?
C11 C29 1.409(9) . ?
C11 C12 1.445(10) . ?
C12 C13 1.403(10) . ?
C13 C31 1.417(9) . ?
C13 C14 1.448(9) . ?
C14 C15 1.431(9) . ?
C14 C33 1.429(9) . ?
C15 C16 1.438(9) . ?
C16 C35 1.416(9) . ?
C16 C17 1.446(10) . ?
C16 Ce1 2.920(8) . ?
C17 C18 1.442(9) . ?
C17 C37 1.498(9) . ?
C17 Ce1 2.516(7) . ?
C18 C19 1.478(9) . ?
C18 Ce1 2.442(6) . ?
C19 C20 1.421(9) . ?
C19 C39 1.485(9) . ?
C19 Ce1 2.436(6) . ?
C20 C21 1.412(8) . ?
C20 Ce1 2.731(6) . ?
C21 C40 1.422(8) . ?
C21 C22 1.466(4) . ?
C21 C130 1.467(5) . ?
C21 Ce1 2.991(5) . ?
C22 C41 1.376(7) . ?
C22 C23 1.467(4) . ?
C23 C136 1.467(5) . ?
C23 C24 1.528(7) . ?
C23 Si3 1.992(5) . ?
C24 C43 1.364(7) . ?
C24 C25 1.424(8) . ?
C25 C26 1.430(5) . ?
C25 C159 1.430(5) . ?
C25 Ce4 3.028(6) . ?
C26 C45 1.421(8) . ?
C26 C27 1.430(5) . ?
C26 Ce4 2.822(6) . ?
C27 C28 1.429(8) . ?
C27 C89 1.430(5) . ?
C27 Ce4 2.443(6) . ?
C28 C29 1.399(7) . ?
C28 C47 1.447(8) . ?
C28 Ce4 2.676(6) . ?
C29 C150 1.431(5) . ?
C29 C30 1.431(5) . ?
C29 Ce4 2.619(6) . ?
C30 C49 1.431(8) . ?
C30 C31 1.431(5) . ?
C31 C102 1.431(5) . ?
C31 C32 1.437(8) . ?
C32 C51 1.430(8) . ?
C32 C33 1.424(8) . ?
C33 C101 1.441(5) . ?
C33 C34 1.441(5) . ?
C34 C53 1.396(8) . ?
C34 C35 1.440(5) . ?
C35 C36 1.429(8) . ?
C35 C127 1.441(5) . ?
C36 C55 1.433(8) . ?
C36 C37 1.449(8) . ?
C36 Ce1 3.077(5) . ?
C37 C38 1.430(5) . ?
C37 C98 1.430(5) . ?
C37 Ce1 2.606(5) . ?
C38 C39 1.430(5) . ?
C38 C57 1.433(8) . ?
C38 Ce1 2.620(5) . ?
C39 C156 1.430(5) . ?
C39 C40 1.441(8) . ?
C39 Ce1 2.500(5) . ?
C40 C59 1.437(7) . ?
C40 Ce1 2.854(5) . ?
C41 C60 1.432(7) . ?
C41 C42 1.546(7) . ?
C42 C140 1.481(5) . ?
C42 C43 1.481(4) . ?
C42 C62 1.518(8) . ?
C42 Si6 1.983(6) . ?
C43 C44 1.480(4) . ?
C44 C45 1.396(7) . ?
C44 C64 1.434(9) . ?
C44 C137 1.480(5) . ?
C44 Ce2 3.018(5) . ?
C45 C46 1.446(8) . ?
C45 Ce2 2.878(5) . ?
C46 C106 1.445(5) . ?
C46 C47 1.445(5) . ?
C46 C65 1.449(9) . ?
C46 Ce2 2.516(5) . ?
C47 C48 1.445(5) . ?
C47 Ce2 2.643(6) . ?
C48 C49 1.427(8) . ?
C48 C129 1.445(5) . ?
C48 C67 1.478(9) . ?
C48 Ce2 2.613(5) . ?
C49 C50 1.428(8) . ?
C49 Ce2 3.064(5) . ?
C50 C68 1.406(9) . ?
C50 C51 1.416(5) . ?
C50 C97 1.416(5) . ?
C51 C52 1.416(5) . ?
C52 C117 1.416(5) . ?
C52 C53 1.424(7) . ?
C52 C70 1.442(9) . ?
C53 C54 1.451(8) . ?
C54 C55 1.423(5) . ?
C54 C99 1.423(5) . ?
C54 C71 1.436(9) . ?
C55 C56 1.423(5) . ?
C56 C57 1.423(8) . ?
C56 C73 1.418(9) . ?
C56 C124 1.423(5) . ?
C56 Ce3 2.630(6) . ?
C57 C58 1.446(8) . ?
C57 Ce3 2.684(6) . ?
C58 C59 1.408(5) . ?
C58 C104 1.408(5) . ?
C58 C74 1.436(9) . ?
C58 Ce3 2.404(6) . ?
C59 C60 1.408(5) . ?
C59 Ce3 2.786(6) . ?
C60 C107 1.408(5) . ?
C60 C61 1.445(8) . ?
C60 Ce3 2.950(6) . ?
C61 C62 1.424(9) . ?
C61 C75 1.422(9) . ?
C62 C63 1.406(9) . ?
C63 C77 1.441(9) . ?
C63 C64 1.448(9) . ?
C64 C65 1.435(9) . ?
C64 Ce2 2.731(8) . ?
C65 C66 1.470(9) . ?
C65 Ce2 2.435(6) . ?
C66 C78 1.434(10) . ?
C66 C67 1.450(9) . ?
C66 Ce2 2.423(6) . ?
C67 C68 1.445(9) . ?
C67 Ce2 2.505(7) . ?
C68 C69 1.462(10) . ?
C68 Ce2 2.894(6) . ?
C69 C79 1.399(9) . ?
C69 C70 1.424(9) . ?
C70 C71 1.415(10) . ?
C71 C72 1.394(9) . ?
C72 C73 1.425(9) . ?
C72 C80 1.444(9) . ?
C73 C74 1.442(9) . ?
C74 C75 1.400(9) . ?
C75 C76 1.437(9) . ?
C76 C77 1.412(10) . ?
C76 C80 1.445(10) . ?
C77 C78 1.445(10) . ?
C77 Ce2 3.086(6) . ?
C78 C79 1.452(10) . ?
C78 Ce2 2.700(7) . ?
C79 C80 1.424(10) . ?
C81 Si3 1.892(5) . ?
C81 Si6 1.912(5) . ?
C81 H83A 0.9900 . ?
C81 H83B 0.9900 . ?
C1A C6A 1.397(8) . ?
C1A C2A 1.432(8) . ?
C1A Si3 1.892(6) . ?
C2A C3A 1.384(7) . ?
C2A C7A 1.534(7) . ?
C3A C4A 1.379(8) . ?
C3A H85A 0.9500 . ?
C4A C5A 1.390(8) . ?
C4A C8A 1.511(7) . ?
C5A C6A 1.389(8) . ?
C5A H71A 0.9500 . ?
C6A C9A 1.518(8) . ?
C7A H26A 0.9800 . ?
C7A H26B 0.9800 . ?
C7A H26C 0.9800 . ?
C8A H12H 0.9800 . ?
C8A H12I 0.9800 . ?
C8A H12J 0.9800 . ?
C9A H40A 0.9800 . ?
C9A H40B 0.9800 . ?
C9A H40C 0.9800 . ?
C1B C6B 1.407(8) . ?
C1B C2B 1.421(8) . ?
C1B Si3 1.913(5) . ?
C2B C3B 1.388(8) . ?
C2B C7B 1.508(8) . ?
C3B C4B 1.394(9) . ?
C3B H5A 0.9500 . ?
C4B C5B 1.412(10) . ?
C4B C8B 1.495(9) . ?
C5B C6B 1.399(9) . ?
C5B H10A 0.9500 . ?
C6B C9B 1.524(9) . ?
C7B H94A 0.9800 . ?
C7B H94B 0.9800 . ?
C7B H94C 0.9800 . ?
C8B H10B 0.9800 . ?
C8B H10C 0.9800 . ?
C8B H10D 0.9800 . ?
C9B H98A 0.9800 . ?
C9B H98B 0.9800 . ?
C9B H98C 0.9800 . ?
C1C C6C 1.403(8) . ?
C1C C2C 1.423(8) . ?
C1C Si6 1.912(5) . ?
C2C C3C 1.387(8) . ?
C2C C7C 1.506(8) . ?
C3C C4C 1.377(8) . ?
C3C H12A 0.9500 . ?
C4C C5C 1.398(8) . ?
C4C C8C 1.521(8) . ?
C5C C6C 1.405(8) . ?
C5C H10K 0.9500 . ?
C6C C9C 1.516(8) . ?
C7C H12B 0.9800 . ?
C7C H12C 0.9800 . ?
C7C H12D 0.9800 . ?
C8C H12E 0.9800 . ?
C8C H12F 0.9800 . ?
C8C H12G 0.9800 . ?
C9C H37A 0.9800 . ?
C9C H37B 0.9800 . ?
C9C H37C 0.9800 . ?
C1D C2D 1.416(7) . ?
C1D C6D 1.423(7) . ?
C1D Si6 1.909(5) . ?
C2D C3D 1.390(7) . ?
C2D C7D 1.513(7) . ?
C3D C4D 1.386(8) . ?
C3D H68A 0.9500 . ?
C4D C5D 1.394(8) . ?
C4D C8D 1.506(8) . ?
C5D C6D 1.406(8) . ?
C5D H80A 0.9500 . ?
C6D C9D 1.512(8) . ?
C7D H48A 0.9800 . ?
C7D H48B 0.9800 . ?
C7D H48C 0.9800 . ?
C8D H10H 0.9800 . ?
C8D H10I 0.9800 . ?
C8D H10J 0.9800 . ?
C9D H10E 0.9800 . ?
C9D H10F 0.9800 . ?
C9D H10G 0.9800 . ?
C1S S1S 1.494(8) . ?
C1S S2S 1.548(8) . ?
C1S S1T 1.83(3) . ?
C2S S3S 1.537(6) . ?
C2S S4S 1.552(6) . ?
C4S S8S 1.542(13) . ?
C4S S7S 1.583(13) . ?
Ce3 C104 2.37(5) . ?
Ce3 C155 2.39(4) . ?
Ce3 C124 2.45(6) . ?
Ce3 C107 2.52(5) . ?
Ce3 C92 2.68(4) . ?
Ce3 C87 2.96(4) . ?
Ce3 C99 2.98(5) . ?
Ce4 C89 2.35(5) . ?
Ce4 C158 2.38(4) . ?
Ce4 C150 2.46(5) . ?
Ce4 C90 2.61(3) . ?
Ce4 C159 2.64(5) . ?
Ce4 C102 3.04(6) . ?
Ce4 C93 3.08(3) . ?
S1S S1T 0.70(3) . ?
S5S C160 1.56(3) . ?
S6S C160 2.67(3) . ?
C82 C99 1.34(5) . ?
C82 C117 1.47(6) . ?
C82 C94 1.56(3) . ?
C84 C137 1.27(6) . ?
C84 C106 1.40(6) . ?
C84 C96 1.56(3) . ?
C86 C129 1.36(6) . ?
C86 C97 1.37(5) . ?
C86 C95 1.56(3) . ?
C87 C140 1.32(5) . ?
C87 C91 1.56(3) . ?
C87 C107 1.58(5) . ?
C89 C158 1.44(6) . ?
C89 C159 1.430(5) . ?
C90 C93 1.40(2) . ?
C90 C105 1.40(2) . ?
C90 C158 1.57(3) . ?
C91 C92 1.38(3) . ?
C91 C96 1.38(3) . ?
C92 C94 1.38(3) . ?
C92 C155 1.56(3) . ?
C93 C154 1.40(2) . ?
C93 C147 1.57(3) . ?
C94 C95 1.38(3) . ?
C95 C96 1.38(3) . ?
C97 C117 1.416(5) . ?
C98 C157 1.33(6) . ?
C98 C156 1.430(5) . ?
C99 C124 1.423(5) . ?
C101 C127 1.441(5) . ?
C101 C125 1.44(6) . ?
C102 C125 1.39(6) . ?
C102 C150 1.431(5) . ?
C104 C107 1.408(5) . ?
C104 C155 1.53(6) . ?
C105 C131 1.40(2) . ?
C105 C125 1.57(3) . ?
C106 C129 1.445(5) . ?
C124 C155 1.43(6) . ?
C127 C157 1.29(6) . ?
C131 C154 1.40(2) . ?
C131 C157 1.57(3) . ?
C130 C149 1.46(5) . ?
C130 C136 1.467(5) . ?
C136 C147 1.36(5) . ?
C137 C140 1.480(5) . ?
C147 C159 1.43(6) . ?
C150 C158 1.34(6) . ?
C149 C156 1.30(5) . ?
C149 C154 1.57(3) . ?
